data_7002290
loop_
_publ_author_name
'Dalla Favera, Natalia'
'Gu\'en\'ee, Laure'
'Bernardinelli, G\'erald'
'Piguet, Claude'

_publ_section_title
;
 In search for tuneable intramolecular intermetallic interactions in
 polynuclear lanthanide complexes
;
_journal_issue 37
_journal_name_full 'Dalton Transactions'
_journal_page_first 7625
_journal_page_last 7638
_journal_paper_doi 10.1039/b905131g
_journal_year 2009
_chemical_formula_moiety 'C21 H25 Eu N8 O10, 2(C2 H3 N)'
_chemical_formula_sum 'C25 H31 Eu N10 O10'
_chemical_formula_weight 783.6
_space_group_IT_number 2
_symmetry_cell_setting triclinic
_symmetry_space_group_name_Hall '-P 1'
_symmetry_space_group_name_H-M 'P -1'
_audit_conform_dict_name cif_core.dic
_audit_conform_dict_version 2.0.1
_audit_creation_date 2008-01-21
_audit_creation_method from_xtal_archive_file_using_CIFIO
_audit_update_record 2008-04-15
_cell_angle_alpha 94.322(8)
_cell_angle_beta 93.184(9)
_cell_angle_gamma 105.660(8)
_cell_formula_units_Z 2
_cell_length_a 9.7831(7)
_cell_length_b 9.9818(7)
_cell_length_c 16.8841(12)
_cell_measurement_reflns_used 7998
_cell_measurement_temperature 150
_cell_measurement_theta_max 26.5
_cell_measurement_theta_min 4.1
_cell_volume 1578.1(2)
_computing_cell_refinement 'CELL (Stoe & Cie, 1999)'
_computing_data_collection 'EXPOSE (Stoe & Cie, 1999)'
_computing_data_reduction 'XRED (Stoe & Cie, 1999)'
_computing_molecular_graphics xtal_gx3
_computing_publication_material xtal_CIFIO
_computing_structure_refinement xtal_CRYLSQ
_computing_structure_solution SIR97
_diffrn_detector_area_resol_mean 6
_diffrn_measured_fraction_theta_full 1.0
_diffrn_measured_fraction_theta_max 1.0
_diffrn_measurement_device_type 'Stoe Ipds'
_diffrn_measurement_method \f
_diffrn_radiation_type MoK\a
_diffrn_radiation_wavelength .71073
_diffrn_reflns_av_R_equivalents .022
_diffrn_reflns_limit_h_max 12
_diffrn_reflns_limit_h_min -12
_diffrn_reflns_limit_k_max 12
_diffrn_reflns_limit_k_min -12
_diffrn_reflns_limit_l_max 21
_diffrn_reflns_limit_l_min -21
_diffrn_reflns_number 20807
_diffrn_reflns_theta_full 26.5
_diffrn_reflns_theta_max 26.5
_diffrn_standards_decay_% 0
_exptl_absorpt_coefficient_mu 2.06
_exptl_absorpt_correction_T_max .8314
_exptl_absorpt_correction_T_min .6241
_exptl_absorpt_correction_type numerical
_exptl_absorpt_process_details 'XRED; Stoe & Cie, 1999'
_exptl_crystal_colour colourless
_exptl_crystal_density_diffrn 1.649
_exptl_crystal_density_method 'not measured'
_exptl_crystal_description prism
_exptl_crystal_F_000 788
_exptl_crystal_size_max .368
_exptl_crystal_size_mid .175
_exptl_crystal_size_min .095
_refine_diff_density_max 1.081
_refine_diff_density_min -.633
_refine_ls_abs_structure_details none
_refine_ls_extinction_method none
_refine_ls_goodness_of_fit_ref 1.36(1)
_refine_ls_hydrogen_treatment noref
_refine_ls_number_parameters 415
_refine_ls_number_reflns 5466
_refine_ls_R_factor_gt .022
_refine_ls_shift/su_max .002
_refine_ls_structure_factor_coef F
_refine_ls_weighting_details \w=1/[\s^2^(Fo)+0.0001(Fo^2^)]
_refine_ls_weighting_scheme calc
_refine_ls_wR_factor_ref .024
_reflns_number_gt 5416
_reflns_number_total 6349
_reflns_threshold_expression 'refl observed if Fo > 3.99 \s(Fo)'
_cod_data_source_file b905131g.txt
_cod_data_source_block 3
_cod_database_code 7002290

loop_
_symmetry_equiv_pos_as_xyz
+x,+y,+z
-x,-y,-z

loop_
_atom_site_label
_atom_site_fract_x
_atom_site_fract_y
_atom_site_fract_z
_atom_site_U_iso_or_equiv
_atom_site_occupancy
_atom_site_adp_type
Eu .410112(15) .308970(14) .735057(8) .01166(6) 1.00000 Uani
O1 .4852(2) .55459(19) .76620(11) .0174(8) 1.00000 Uani
N1 .6544(3) .4464(3) .68554(12) .0137(9) 1.00000 Uani
N2 .6509(3) .7548(3) .80893(13) .0177(9) 1.00000 Uani
N3 .5600(3) .1687(3) .66758(13) .0150(9) 1.00000 Uani
N4 .7007(3) .1380(3) .57098(13) .0159(9) 1.00000 Uani
C1 .7274(3) .3836(3) .63645(15) .0139(10) 1.00000 Uani
C2 .8533(3) .4582(3) .60711(16) .0192(11) 1.00000 Uani
C3 .8971(3) .6024(3) .62465(17) .0210(11) 1.00000 Uani
C4 .8199(3) .6673(3) .67269(16) .0191(11) 1.00000 Uani
C5 .7014(3) .5846(3) .70520(15) .0139(10) 1.00000 Uani
C6 .6082(3) .6340(3) .76265(15) .0148(10) 1.00000 Uani
C7 .7965(3) .8491(3) .82187(17) .0228(12) 1.00000 Uani
C8 .8137(4) .9809(3) .7793(3) .0291(13) 1.00000 Uani
C9 .5466(4) .7921(3) .86019(17) .0229(12) 1.00000 Uani
C10 .5519(4) .7347(4) .9404(2) .0364(15) 1.00000 Uani
C11 .6637(3) .2304(3) .62325(14) .0136(10) 1.00000 Uani
C12 .5300(3) .0266(3) .64423(16) .0159(10) 1.00000 Uani
C13 .4356(3) -.0877(3) .67314(16) .0192(11) 1.00000 Uani
C14 .4296(4) -.2197(3) .63797(18) .0226(12) 1.00000 Uani
C15 .5149(4) -.2391(3) .57597(18) .0241(12) 1.00000 Uani
C16 .6107(4) -.1270(3) .54777(17) .0220(12) 1.00000 Uani
C17 .6170(3) .0058(3) .58377(16) .0163(10) 1.00000 Uani
C18 .8065(3) .1604(3) .51115(16) .0190(11) 1.00000 Uani
C19 .9501(4) .1512(4) .54601(19) .0247(12) 1.00000 Uani
N1a .1671(3) .0574(3) .68710(14) .0178(9) 1.00000 Uani
O1a .1821(3) .1208(3) .75660(12) .0268(9) 1.00000 Uani
O2a .2530(2) .1159(2) .63781(12) .0201(8) 1.00000 Uani
O3a .0767(3) -.0540(3) .66854(14) .0300(9) 1.00000 Uani
N1b .5690(3) .2159(3) .86308(13) .0192(10) 1.00000 Uani
O1b .4533(3) .1360(3) .82989(12) .0230(8) 1.00000 Uani
O2b .6053(3) .3403(3) .84206(12) .0213(8) 1.00000 Uani
O3b .6430(3) .1760(3) .91229(13) .0319(10) 1.00000 Uani
N1c .2572(3) .4217(3) .61467(14) .0197(10) 1.00000 Uani
O1c .3756(2) .3976(2) .60212(11) .0201(8) 1.00000 Uani
O2c .2086(2) .3938(3) .68194(11) .0209(8) 1.00000 Uani
O3c .1925(3) .4706(3) .56485(14) .0318(10) 1.00000 Uani
N1d .3033(3) .3722(3) .86539(14) .0226(10) 1.00000 Uani
C1d .2623(3) .4196(4) .91989(17) .0235(12) 1.00000 Uani
C2d .2090(4) .4819(4) .98938(19) .0343(14) 1.00000 Uani
N1e 1.0104(6) .6068(4) .8389(3) .073(3) 1.00000 Uani
C1e .9822(5) .4911(5) .8225(3) .0414(17) 1.00000 Uani
C2e .9423(4) .3417(4) .8035(2) .0304(14) 1.00000 Uani
N1f .0203(4) -.1653(4) 1.0240(2) .0468(16) 1.00000 Uani
C1f .0979(4) -.1206(4) .9790(2) .0334(14) 1.00000 Uani
C2f .1958(5) -.0629(5) .9215(3) .0468(18) 1.00000 Uani
H2 .91004 .40986 .57496 .05000 1.00000 Uiso
H3 .98308 .65852 .60278 .05000 1.00000 Uiso
H4 .84780 .77000 .68377 .05000 1.00000 Uiso
H71 .82012 .87581 .87930 .05000 1.00000 Uiso
H72 .86434 .79958 .80199 .05000 1.00000 Uiso
H81 .79083 .95432 .72216 .05000 1.00000 Uiso
H82 .74661 1.03055 .79947 .05000 1.00000 Uiso
H83 .91027 1.04323 .78823 .05000 1.00000 Uiso
H91 .56723 .89437 .86820 .05000 1.00000 Uiso
H92 .45026 .75358 .83351 .05000 1.00000 Uiso
H101 .53070 .63235 .93270 .05000 1.00000 Uiso
H102 .64767 .77314 .96739 .05000 1.00000 Uiso
H103 .48250 .75901 .97473 .05000 1.00000 Uiso
H13 .37623 -.07527 .71689 .05000 1.00000 Uiso
H14 .36354 -.30155 .65653 .05000 1.00000 Uiso
H15 .50673 -.33488 .55285 .05000 1.00000 Uiso
H16 .67111 -.13951 .50460 .05000 1.00000 Uiso
H181 .77259 .08986 .46562 .05000 1.00000 Uiso
H182 .81762 .25399 .49259 .05000 1.00000 Uiso
H191 .98455 .22243 .59125 .05000 1.00000 Uiso
H192 .93952 .05830 .56428 .05000 1.00000 Uiso
H193 1.02104 .16650 .50609 .05000 1.00000 Uiso
H21d .25043 .58016 .99481 .05000 1.00000 Uiso
H22d .10535 .46180 .98162 .05000 1.00000 Uiso
H23d .23403 .44353 1.03577 .05000 1.00000 Uiso
H21e 1.00679 .31763 .76653 .05000 1.00000 Uiso
H22e .94822 .29556 .85270 .05000 1.00000 Uiso
H23e .84309 .31014 .77847 .05000 1.00000 Uiso
H21f .27458 -.10097 .92454 .05000 1.00000 Uiso
H22f .22849 .03751 .93315 .05000 1.00000 Uiso
H23f .14812 -.08494 .86875 .05000 1.00000 Uiso

loop_
_atom_site_aniso_label
_atom_site_aniso_U_11
_atom_site_aniso_U_22
_atom_site_aniso_U_33
_atom_site_aniso_U_12
_atom_site_aniso_U_13
_atom_site_aniso_U_23
Eu .01079(7) .01099(7) .01221(7) .00141(5) .00209(4) -.00013(4)
O1 .0160(9) .0136(9) .0222(10) .0033(8) .0051(8) -.0002(7)
N1 .0124(10) .0160(11) .0119(10) .0030(9) -.0010(8) .0004(8)
N2 .0189(11) .0146(11) .0181(11) .0031(10) .0026(9) -.0019(9)
N3 .0138(11) .0113(10) .0185(11) .0013(9) .0016(9) .0001(9)
N4 .0156(11) .0147(11) .0169(11) .0046(10) .0007(9) -.0023(9)
C1 .0143(12) .0138(12) .0133(12) .0039(11) .0006(10) .0007(9)
C2 .0172(13) .0194(14) .0215(13) .0055(12) .0054(11) .0014(11)
C3 .0182(13) .0185(14) .0250(14) .0005(12) .0097(11) .0047(11)
C4 .0204(13) .0122(12) .0230(14) .0010(11) .0050(11) .0017(10)
C5 .0123(12) .0140(12) .0151(12) .0033(11) .0005(10) .0017(10)
C6 .0158(12) .0133(12) .0151(12) .0033(11) -.0000(10) .0027(10)
C7 .0185(14) .0183(14) .0269(15) -.0006(12) .0003(11) -.0064(11)
C8 .0240(15) .0151(14) .0464(19) .0029(13) .0110(14) -.0049(13)
C9 .0249(15) .0176(14) .0265(15) .0074(12) .0078(12) -.0046(11)
C10 .044(2) .0386(19) .0252(16) .0088(17) .0112(14) -.0005(14)
C11 .0133(12) .0160(13) .0120(12) .0051(11) .0014(9) .0001(10)
C12 .0171(13) .0143(13) .0174(13) .0076(11) -.0030(10) -.0009(10)
C13 .0191(13) .0156(13) .0218(13) .0034(12) -.0010(11) .0023(10)
C14 .0244(15) .0132(13) .0281(15) .0029(12) -.0055(12) .0030(11)
C15 .0284(15) .0132(13) .0291(15) .0061(13) -.0077(12) -.0031(11)
C16 .0256(15) .0193(14) .0226(14) .0107(13) -.0027(11) -.0025(11)
C17 .0162(13) .0151(13) .0177(12) .0056(11) -.0026(10) .0002(10)
C18 .0207(13) .0194(13) .0158(12) .0046(12) .0041(10) -.0042(10)
C19 .0186(14) .0233(15) .0329(16) .0073(12) .0048(12) -.0014(12)
N1a .0144(11) .0146(11) .0234(12) .0019(10) .0016(9) .0027(9)
O1a .0253(11) .0298(11) .0181(10) -.0049(10) .0037(8) .0011(9)
O2a .0153(9) .0183(10) .0236(10) -.0008(8) .0055(8) -.0019(8)
O3a .0215(11) .0188(10) .0427(13) -.0056(9) .0034(10) -.0013(9)
N1b .0218(12) .0250(13) .0140(11) .0116(11) .0043(9) .0007(9)
O1b .0229(10) .0202(10) .0238(10) .0020(9) .0012(8) .0038(8)
O2b .0190(10) .0218(10) .0216(10) .0032(9) .0006(8) .0019(8)
O3b .0400(13) .0424(14) .0211(11) .0249(12) -.0009(10) .0050(10)
N1c .0186(12) .0165(12) .0209(12) .0004(10) -.0033(10) .0014(9)
O1c .0171(10) .0217(10) .0209(10) .0032(9) .0044(8) .0034(8)
O2c .0172(10) .0242(10) .0213(10) .0057(9) .0021(8) .0015(8)
O3c .0287(12) .0308(12) .0343(12) .0058(11) -.0105(10) .0111(10)
N1d .0216(12) .0244(13) .0199(12) .0032(11) .0056(10) -.0008(10)
C1d .0206(14) .0247(15) .0214(14) .0001(13) .0024(11) -.0002(12)
C2d .0333(17) .0403(19) .0250(16) .0054(15) .0062(13) -.0098(14)
N1e .124(4) .039(2) .058(3) .035(3) -.022(3) -.0037(17)
C1e .058(3) .044(3) .0307(18) .030(2) -.0051(16) .0051(15)
C2e .0234(15) .0349(18) .0338(17) .0096(14) .0032(13) .0025(14)
N1f .052(2) .0449(18) .0445(18) .0117(17) .0073(16) .0129(15)
C1f .0360(18) .0295(17) .0333(18) .0070(15) -.0019(15) .0045(14)
C2f .049(3) .042(3) .046(3) .0071(19) .0105(18) .0065(17)

loop_
_atom_type_symbol
_atom_type_scat_source
_atom_type_scat_dispersion_real
_atom_type_scat_dispersion_imag
C Int._Tables_Vol_IV_Tables_2.2B_and_2.3.1 .002 .002
H Int._Tables_Vol_IV_Tables_2.2B_and_2.3.1 0 0
N Int._Tables_Vol_IV_Tables_2.2B_and_2.3.1 .004 .003
O Int._Tables_Vol_IV_Tables_2.2B_and_2.3.1 .008 .006
Eu Int._Tables_Vol_IV_Tables_2.2B_and_2.3.1 -.542 3.669

loop_
_geom_angle_atom_site_label_1
_geom_angle_atom_site_label_2
_geom_angle_atom_site_label_3
_geom_angle_site_symmetry_1
_geom_angle_site_symmetry_2
_geom_angle_site_symmetry_3
_geom_angle
O1 Eu N1 . . . 62.37(7)
O1 Eu N3 . . . 124.10(7)
O1 Eu O1a . . . 133.04(7)
O1 Eu O2a . . . 143.50(7)
O1 Eu O1b . . . 123.49(6)
O1 Eu O2b . . . 77.13(7)
O1 Eu O1c . . . 77.69(7)
O1 Eu O2c . . . 75.12(7)
O1 Eu N1d . . . 70.90(7)
N1 Eu N3 . . . 61.95(7)
N1 Eu O1a . . . 164.11(7)
N1 Eu O2a . . . 116.17(7)
N1 Eu O1b . . . 109.30(7)
N1 Eu O2b . . . 69.90(7)
N1 Eu O1c . . . 68.63(7)
N1 Eu O2c . . . 111.85(7)
N1 Eu N1d . . . 126.08(7)
N3 Eu O1a . . . 102.86(7)
N3 Eu O2a . . . 70.08(7)
N3 Eu O1b . . . 72.22(7)
N3 Eu O2b . . . 80.06(7)
N3 Eu O1c . . . 86.90(8)
N3 Eu O2c . . . 131.57(7)
N3 Eu N1d . . . 146.90(8)
O1a Eu O2a . . . 50.15(6)
O1a Eu O1b . . . 67.22(7)
O1a Eu O2b . . . 114.02(7)
O1a Eu O1c . . . 107.87(6)
O1a Eu O2c . . . 73.92(7)
O1a Eu N1d . . . 68.99(7)
O2a Eu O1b . . . 92.25(6)
O2a Eu O2b . . . 138.79(7)
O2a Eu O1c . . . 69.27(6)
O2a Eu O2c . . . 72.35(7)
O2a Eu N1d . . . 117.29(7)
O1b Eu O2b . . . 50.87(6)
O1b Eu O1c . . . 156.13(7)
O1b Eu O2c . . . 138.74(7)
O1b Eu N1d . . . 75.20(8)
O2b Eu O1c . . . 137.89(6)
O2b Eu O2c . . . 146.55(7)
O2b Eu N1d . . . 75.01(8)
O1c Eu O2c . . . 51.34(7)
O1c Eu N1d . . . 126.19(8)
O2c Eu N1d . . . 78.53(8)
C1 N1 C5 . . . 119.5(3)
C6 N2 C7 . . . 127.1(3)
C6 N2 C9 . . . 117.5(3)
C7 N2 C9 . . . 115.0(3)
C11 N3 C12 . . . 105.3(3)
C11 N4 C17 . . . 106.5(3)
C11 N4 C18 . . . 130.9(3)
C17 N4 C18 . . . 122.6(3)
N1 C1 C2 . . . 121.7(3)
N1 C1 C11 . . . 112.4(3)
C2 C1 C11 . . . 125.8(3)
C1 C2 C3 . . . 118.2(3)
C2 C3 C4 . . . 120.1(3)
C3 C4 C5 . . . 118.5(3)
N1 C5 C4 . . . 121.7(3)
N1 C5 C6 . . . 111.4(3)
C4 C5 C6 . . . 126.8(3)
O1 C6 N2 . . . 120.0(3)
O1 C6 C5 . . . 116.7(3)
N2 C6 C5 . . . 123.4(3)
N2 C7 C8 . . . 112.5(3)
N2 C9 C10 . . . 111.4(3)
N3 C11 N4 . . . 112.8(3)
N3 C11 C1 . . . 119.5(3)
N4 C11 C1 . . . 127.7(3)
N3 C12 C13 . . . 130.3(3)
N3 C12 C17 . . . 109.3(3)
C13 C12 C17 . . . 120.3(3)
C12 C13 C14 . . . 117.2(3)
C13 C14 C15 . . . 121.9(3)
C14 C15 C16 . . . 121.5(3)
C15 C16 C17 . . . 116.5(3)
N4 C17 C12 . . . 106.1(3)
N4 C17 C16 . . . 131.4(3)
C12 C17 C16 . . . 122.6(3)
N4 C18 C19 . . . 111.1(3)
O1a N1a O2a . . . 115.98(19)
O1a N1a O3a . . . 122.3(3)
O2a N1a O3a . . . 121.8(3)
O1b N1b O2b . . . 116.3(3)
O1b N1b O3b . . . 122.0(3)
O2b N1b O3b . . . 121.7(3)
O1c N1c O2c . . . 116.8(3)
O1c N1c O3c . . . 121.9(3)
O2c N1c O3c . . . 121.3(3)
N1d C1d C2d . . . 179.2(4)
N1e C1e C2e . . . 178.0(5)
N1f C1f C2f . . . 179.5(5)

loop_
_geom_bond_atom_site_label_1
_geom_bond_atom_site_label_2
_geom_bond_site_symmetry_1
_geom_bond_site_symmetry_2
_geom_bond_distance
Eu O1 . . 2.3701(18)
Eu N1 . . 2.630(2)
Eu N3 . . 2.543(3)
Eu O1a . . 2.563(2)
Eu O2a . . 2.5330(17)
Eu O1b . . 2.541(3)
Eu O2b . . 2.4933(19)
Eu O1c . . 2.512(2)
Eu O2c . . 2.496(3)
Eu N1d . . 2.595(3)
O1 C6 . . 1.257(3)
N1 C1 . . 1.349(4)
N1 C5 . . 1.340(4)
N2 C6 . . 1.338(4)
N2 C7 . . 1.474(4)
N2 C9 . . 1.478(5)
N3 C11 . . 1.336(4)
N3 C12 . . 1.389(4)
N4 C11 . . 1.361(4)
N4 C17 . . 1.392(4)
N4 C18 . . 1.472(4)
C1 C2 . . 1.394(4)
C1 C11 . . 1.482(4)
C2 C3 . . 1.390(4)
C3 C4 . . 1.379(5)
C4 C5 . . 1.396(4)
C5 C6 . . 1.511(4)
C7 C8 . . 1.521(5)
C9 C10 . . 1.514(5)
C12 C13 . . 1.400(4)
C12 C17 . . 1.403(4)
C13 C14 . . 1.388(4)
C14 C15 . . 1.408(5)
C15 C16 . . 1.386(4)
C16 C17 . . 1.400(4)
C18 C19 . . 1.521(5)
N1a O1a . . 1.272(3)
N1a O2a . . 1.275(3)
N1a O3a . . 1.226(3)
N1b O1b . . 1.268(3)
N1b O2b . . 1.279(4)
N1b O3b . . 1.230(4)
N1c O1c . . 1.271(4)
N1c O2c . . 1.277(4)
N1c O3c . . 1.231(4)
N1d C1d . . 1.144(4)
C1d C2d . . 1.473(5)
N1e C1e . . 1.121(6)
C1e C2e . . 1.442(6)
N1f C1f . . 1.134(5)
C1f C2f . . 1.442(6)

loop_
_geom_torsion_atom_site_label_1
_geom_torsion_atom_site_label_2
_geom_torsion_atom_site_label_3
_geom_torsion_atom_site_label_4
_geom_torsion_site_symmetry_1
_geom_torsion_site_symmetry_2
_geom_torsion_site_symmetry_3
_geom_torsion_site_symmetry_4
_geom_torsion
C5 N1 C1 C2 . . . . 1.8(4)
C5 N1 C1 C11 . . . . 178.0(3)
C1 N1 C5 C4 . . . . 3.7(4)
C1 N1 C5 C6 . . . . -178.1(3)
C7 N2 C6 O1 . . . . 169.7(3)
C7 N2 C6 C5 . . . . -9.7(5)
C9 N2 C6 O1 . . . . -2.8(4)
C9 N2 C6 C5 . . . . 177.8(3)
C6 N2 C7 C8 . . . . 106.2(4)
C9 N2 C7 C8 . . . . -81.2(4)
C6 N2 C9 C10 . . . . 89.1(3)
C7 N2 C9 C10 . . . . -84.3(3)
C12 N3 C11 N4 . . . . 1.6(3)
C12 N3 C11 C1 . . . . -176.5(3)
C11 N3 C12 C13 . . . . 176.7(3)
C11 N3 C12 C17 . . . . -1.1(3)
C17 N4 C11 N3 . . . . -1.6(4)
C17 N4 C11 C1 . . . . 176.4(3)
C18 N4 C11 N3 . . . . 179.1(3)
C18 N4 C11 C1 . . . . -2.9(5)
C11 N4 C17 C12 . . . . .8(3)
C11 N4 C17 C16 . . . . -179.4(3)
C18 N4 C17 C12 . . . . -179.8(3)
C18 N4 C17 C16 . . . . .0(5)
C11 N4 C18 C19 . . . . 91.3(4)
C17 N4 C18 C19 . . . . -87.9(3)
N1 C1 C2 C3 . . . . -4.9(5)
C11 C1 C2 C3 . . . . 179.4(3)
N1 C1 C11 N3 . . . . -9.8(4)
N1 C1 C11 N4 . . . . 172.3(3)
C2 C1 C11 N3 . . . . 166.2(3)
C2 C1 C11 N4 . . . . -11.7(5)
C1 C2 C3 C4 . . . . 2.7(5)
C2 C3 C4 C5 . . . . 2.4(5)
C3 C4 C5 N1 . . . . -5.7(5)
C3 C4 C5 C6 . . . . 176.3(3)
N1 C5 C6 O1 . . . . -19.3(4)
N1 C5 C6 N2 . . . . 160.1(3)
C4 C5 C6 O1 . . . . 158.9(3)
C4 C5 C6 N2 . . . . -21.7(5)
N3 C12 C13 C14 . . . . -179.3(3)
C17 C12 C13 C14 . . . . -1.8(5)
N3 C12 C17 N4 . . . . .1(3)
N3 C12 C17 C16 . . . . -179.7(3)
C13 C12 C17 N4 . . . . -177.8(3)
C13 C12 C17 C16 . . . . 2.3(5)
C12 C13 C14 C15 . . . . .3(5)
C13 C14 C15 C16 . . . . .9(5)
C14 C15 C16 C17 . . . . -.4(5)
C15 C16 C17 N4 . . . . 179.1(3)
C15 C16 C17 C12 . . . . -1.1(5)
